data_4120374
loop_
_publ_author_name
'Michal Jur\'i\<cek'
'Jonathan C. Barnes'
'Edward J. Dale'
'Wei-Guang Liu'
'Nathan L. Strutt'
'Carson J. Bruns'
'Nicolaas A. Vermeulen'
'Kala C. Ghooray'
'Amy A. Sarjeant'
'Charlotte L. Stern'
'Youssry Y. Botros'
'William A. Goddard'
'J. Fraser Stoddart'

_publ_section_title
;
 Ex2Box: Interdependent Modes of Binding in a Two-Nanometer-Long Synthetic
 Receptor
;
_journal_name_full 'Journal of the American Chemical Society'
_journal_page_first 12736
_journal_page_last 12746
_journal_paper_doi 10.1021/ja4052763
_journal_volume 135
_journal_year 2013
_chemical_formula_moiety 'C60 H48 N4, 2(C18 H12), 4(F6 P), 4(C2 H3 N)'
_chemical_formula_sum 'C104 H84 F24 N8 P4'
_chemical_formula_weight 2025.67
_chemical_name_systematic
;
 ?
;
_space_group_crystal_system triclinic
_space_group_IT_number 2
_space_group_name_Hall '-P 1'
_space_group_name_H-M_alt 'P -1'
_symmetry_space_group_name_Hall '-P 1'
_symmetry_space_group_name_H-M 'P -1'
_atom_sites_solution_hydrogens geom
_atom_sites_solution_primary direct
_audit_creation_date 2012-11-30
_audit_creation_method
;
  Olex2 1.2
  (compiled May  9 2012 12:37:22, GUI svn.r4230)
;
_cell_angle_alpha 80.426(2)
_cell_angle_beta 86.4069(17)
_cell_angle_gamma 63.3018(16)
_cell_formula_units_Z 1
_cell_length_a 10.4796(3)
_cell_length_b 11.3841(3)
_cell_length_c 21.5563(6)
_cell_measurement_reflns_used 6550
_cell_measurement_temperature 100(2)
_cell_measurement_theta_max 64.05
_cell_measurement_theta_min 4.16
_cell_volume 2265.29(11)
_computing_cell_refinement 'SAINT V7.23A (Bruker, 2005)'
_computing_data_collection 'APEX2 V2.1-4 (Bruker, 2007)'
_computing_data_reduction 'SAINT v7.68A (Bruker, 2009)'
_computing_molecular_graphics
;
O. V. Dolomanov, L. J. Bourhis, R. J. Gildea, J. A. K. Howard and H. Puschmann,
OLEX2: a complete structure solution, refinement and analysis program.
J. Appl. Cryst. (2009). 42, 339-341.
;
_computing_publication_material
;
O. V. Dolomanov, L. J. Bourhis, R. J. Gildea, J. A. K. Howard and H. Puschmann,
OLEX2: a complete structure solution, refinement and analysis program.
J. Appl. Cryst. (2009). 42, 339-341.
;
_computing_structure_refinement
;
SHELXL, G.M. Sheldrick, Acta Cryst.
(2008). A64, 112-122
;
_computing_structure_solution
;
XS, G.M. Sheldrick, Acta Cryst.
(2008). A64, 112-122
;
_diffrn_ambient_temperature 99.95
_diffrn_detector_area_resol_mean 8
_diffrn_measured_fraction_theta_full 0.891
_diffrn_measured_fraction_theta_max 0.962
_diffrn_measurement_device_type 'Bruker APEX-II CCD'
_diffrn_measurement_method '\f and \w scans'
_diffrn_radiation_monochromator graphite
_diffrn_radiation_type CuK\a
_diffrn_radiation_wavelength 1.54178
_diffrn_reflns_av_R_equivalents 0.0300
_diffrn_reflns_av_unetI/netI 0.0370
_diffrn_reflns_Laue_measured_fraction_full 0.891
_diffrn_reflns_Laue_measured_fraction_max 0.962
_diffrn_reflns_limit_h_max 11
_diffrn_reflns_limit_h_min -6
_diffrn_reflns_limit_k_max 13
_diffrn_reflns_limit_k_min -13
_diffrn_reflns_limit_l_max 24
_diffrn_reflns_limit_l_min -25
_diffrn_reflns_number 14958
_diffrn_reflns_point_group_measured_fraction_full 0.891
_diffrn_reflns_point_group_measured_fraction_max 0.962
_diffrn_reflns_theta_full 67.679
_diffrn_reflns_theta_max 64.367
_diffrn_reflns_theta_min 4.160
_diffrn_source microsource
_diffrn_standards_number 0
_exptl_absorpt_coefficient_mu 1.689
_exptl_absorpt_correction_T_max 0.7525
_exptl_absorpt_correction_T_min 0.6020
_exptl_absorpt_correction_type multi-scan
_exptl_absorpt_process_details
;
SADABS-2008/1 (Bruker,2008) was used for absorption correction.
wR2(int) was 0.0636 before and 0.0426 after correction.
The Ratio of minimum to maximum transmission is 0.8000.
The \l/2 correction factor is 0.0015.
;
_exptl_crystal_colour orange
_exptl_crystal_colour_primary orange
_exptl_crystal_density_diffrn 1.485
_exptl_crystal_description tabular
_exptl_crystal_F_000 1040
_exptl_crystal_size_max 0.228
_exptl_crystal_size_mid 0.103
_exptl_crystal_size_min 0.02
_refine_diff_density_max 0.673
_refine_diff_density_min -0.354
_refine_diff_density_rms 0.069
_refine_ls_extinction_method none
_refine_ls_goodness_of_fit_ref 1.051
_refine_ls_hydrogen_treatment constr
_refine_ls_matrix_type full
_refine_ls_number_parameters 631
_refine_ls_number_reflns 7309
_refine_ls_number_restraints 0
_refine_ls_restrained_S_all 1.051
_refine_ls_R_factor_all 0.0636
_refine_ls_R_factor_gt 0.0534
_refine_ls_shift/su_max 0.001
_refine_ls_shift/su_mean 0.000
_refine_ls_structure_factor_coef Fsqd
_refine_ls_weighting_details
;
 w=1/[\s^2^(Fo^2^)+(0.0884P)^2^+2.2556P]
 where P=(Fo^2^+2Fc^2^)/3
;
_refine_ls_weighting_scheme calc
_refine_ls_wR_factor_gt 0.1526
_refine_ls_wR_factor_ref 0.1608
_reflns_Friedel_coverage 0.000
_reflns_number_gt 6079
_reflns_number_total 7309
_reflns_threshold_expression 'I > 2\s(I)'
_cod_data_source_file ja4052763_si_007.cif
_cod_data_source_block n2132
_cod_database_code 4120374
_olex2_refinement_description
;
1. Fixed Uiso
 At 1.2 times of:
  H2 of C2, H1 of C1, H17 of C17, H19 of C19, H20 of C20, H21 of C21, H22 of
  C22, {H23A,H23B} of C23, H25 of C25, H26 of C26, H28 of C28, H29 of C29,
  {H30A,H30B} of C30, H31 of C31, H32 of C32, H34 of C34, H36 of C36, H38 of
  C38, H39 of C39, H40 of C40, H41 of C41, H43 of C43, H45 of C45, H47 of C47,
  H48 of C48, H4 of C4, H5 of C5, H7 of C7, H8 of C8, H10 of C10, H11 of C11,
  H13 of C13, H14 of C14, H16 of C16
 At 1.5 times of:
  {H50A,H50B,H50C} of C50, {H52A,H52B,H52C} of C52
2.a Secondary CH2 refined with riding coordinates:
 C23(H23A,H23B), C30(H30A,H30B)
2.b Me refined with riding coordinates:
 C50(H50A,H50B,H50C), C52(H52A,H52B,H52C)
2.c Aromatic/amide H refined with riding coordinates:
 C1(H1), C2(H2), C4(H4), C5(H5), C7(H7), C8(H8), C10(H10), C11(H11), C13(H13),
 C14(H14), C16(H16), C17(H17), C19(H19), C20(H20), C21(H21), C22(H22), C25(H25),
  C26(H26), C28(H28), C29(H29), C31(H31), C32(H32), C34(H34), C36(H36),
 C38(H38), C39(H39), C40(H40), C41(H41), C43(H43), C45(H45), C47(H47), C48(H48)
;
_shelx_estimated_absorpt_t_max 0.967
_shelx_estimated_absorpt_t_min 0.699
_shelx_space_group_comment
;
The symmetry employed for this shelxl refinement is uniquely defined
by the following loop, which should always be used as a source of
symmetry information in preference to the above space-group names.
They are only intended as comments.
;
_shelxl_version_number 2012-6

loop_
_space_group_symop_operation_xyz
'x, y, z'
'-x, -y, -z'

loop_
_atom_site_label
_atom_site_type_symbol
_atom_site_fract_x
_atom_site_fract_y
_atom_site_fract_z
_atom_site_U_iso_or_equiv
_atom_site_adp_type
_atom_site_occupancy
_atom_site_site_symmetry_order
_atom_site_calc_flag
_atom_site_refinement_flags_posn
_atom_site_refinement_flags_adp
N1 N 0.3893(2) -0.0086(2) 1.38992(10) 0.0251(5) Uani 1 1 d . .
N2 N 0.5805(2) 0.5425(2) 0.69595(10) 0.0251(5) Uani 1 1 d . .
C1 C 0.2747(3) 0.0835(3) 1.35527(13) 0.0290(6) Uani 1 1 d . .
H1 H 0.1815 0.1062 1.3715 0.035 Uiso 1 1 calc R U
C2 C 0.2907(3) 0.1446(3) 1.29719(13) 0.0286(6) Uani 1 1 d . .
H2 H 0.2087 0.2099 1.2737 0.034 Uiso 1 1 calc R U
C3 C 0.4266(3) 0.1121(3) 1.27203(13) 0.0249(6) Uani 1 1 d . .
C4 C 0.5425(3) 0.0199(3) 1.31029(13) 0.0278(6) Uani 1 1 d . .
H4 H 0.6369 -0.0026 1.2958 0.033 Uiso 1 1 calc R U
C5 C 0.5218(3) -0.0383(3) 1.36843(13) 0.0284(6) Uani 1 1 d . .
H5 H 0.6020 -0.1005 1.3939 0.034 Uiso 1 1 calc R U
C6 C 0.4461(3) 0.1686(3) 1.20731(13) 0.0245(6) Uani 1 1 d . .
C7 C 0.3393(3) 0.2132(3) 1.16148(13) 0.0271(6) Uani 1 1 d . .
H7 H 0.2514 0.2102 1.1725 0.033 Uiso 1 1 calc R U
C8 C 0.3593(3) 0.2617(3) 1.10020(13) 0.0276(6) Uani 1 1 d . .
H8 H 0.2851 0.2908 1.0698 0.033 Uiso 1 1 calc R U
C9 C 0.4865(3) 0.2686(3) 1.08219(13) 0.0254(6) Uani 1 1 d . .
C10 C 0.5936(3) 0.2237(3) 1.12823(13) 0.0277(6) Uani 1 1 d . .
H10 H 0.6814 0.2268 1.1173 0.033 Uiso 1 1 calc R U
C11 C 0.5739(3) 0.1750(3) 1.18928(13) 0.0272(6) Uani 1 1 d . .
H11 H 0.6483 0.1453 1.2196 0.033 Uiso 1 1 calc R U
C12 C 0.5070(3) 0.3209(3) 1.01640(12) 0.0253(6) Uani 1 1 d . .
C13 C 0.3894(3) 0.4119(3) 0.97866(13) 0.0290(6) Uani 1 1 d . .
H13 H 0.2962 0.4416 0.9957 0.035 Uiso 1 1 calc R U
C14 C 0.4065(3) 0.4593(3) 0.91709(13) 0.0285(6) Uani 1 1 d . .
H14 H 0.3247 0.5202 0.8922 0.034 Uiso 1 1 calc R U
C15 C 0.5422(3) 0.4192(3) 0.89067(13) 0.0255(6) Uani 1 1 d . .
C16 C 0.6602(3) 0.3310(3) 0.92872(13) 0.0277(6) Uani 1 1 d . .
H16 H 0.7536 0.3039 0.9122 0.033 Uiso 1 1 calc R U
C17 C 0.6426(3) 0.2825(3) 0.99032(13) 0.0298(6) Uani 1 1 d . .
H17 H 0.7243 0.2219 1.0153 0.036 Uiso 1 1 calc R U
C18 C 0.5561(3) 0.4662(3) 0.82379(13) 0.0252(6) Uani 1 1 d . .
C19 C 0.4443(3) 0.5032(3) 0.78080(13) 0.0268(6) Uani 1 1 d . .
H19 H 0.3575 0.5019 0.7955 0.032 Uiso 1 1 calc R U
C20 C 0.4581(3) 0.5409(3) 0.71834(13) 0.0265(6) Uani 1 1 d . .
H20 H 0.3806 0.5664 0.6902 0.032 Uiso 1 1 calc R U
C21 C 0.6893(3) 0.5119(3) 0.73570(13) 0.0276(6) Uani 1 1 d . .
H21 H 0.7739 0.5161 0.7197 0.033 Uiso 1 1 calc R U
C22 C 0.6788(3) 0.4748(3) 0.79912(13) 0.0273(6) Uani 1 1 d . .
H22 H 0.7559 0.4547 0.8265 0.033 Uiso 1 1 calc R U
C23 C 0.5977(3) 0.5649(3) 0.62583(12) 0.0285(6) Uani 1 1 d . .
H23A H 0.6854 0.5762 0.6158 0.034 Uiso 1 1 calc R U
H23B H 0.5149 0.6464 0.6065 0.034 Uiso 1 1 calc R U
C24 C 0.6073(3) 0.4459(3) 0.60040(12) 0.0266(6) Uani 1 1 d . .
C25 C 0.4869(3) 0.4450(3) 0.57759(13) 0.0294(6) Uani 1 1 d . .
H25 H 0.3987 0.5235 0.5741 0.035 Uiso 1 1 calc R U
C26 C 0.4943(3) 0.3304(3) 0.55984(13) 0.0285(6) Uani 1 1 d . .
H26 H 0.4111 0.3307 0.5446 0.034 Uiso 1 1 calc R U
C27 C 0.6234(3) 0.2149(3) 0.56426(12) 0.0268(6) Uani 1 1 d . .
C28 C 0.7450(3) 0.2173(3) 0.58495(14) 0.0323(7) Uani 1 1 d . .
H28 H 0.8342 0.1400 0.5868 0.039 Uiso 1 1 calc R U
C29 C 0.7371(3) 0.3308(3) 0.60282(14) 0.0315(6) Uani 1 1 d . .
H29 H 0.8210 0.3310 0.6170 0.038 Uiso 1 1 calc R U
C30 C 0.6300(3) 0.0869(3) 0.55028(13) 0.0281(6) Uani 1 1 d . .
H30A H 0.5540 0.1067 0.5196 0.034 Uiso 1 1 calc R U
H30B H 0.7235 0.0344 0.5317 0.034 Uiso 1 1 calc R U
C31 C 0.6119(5) 0.1552(4) 0.7835(2) 0.0591(10) Uani 1 1 d . .
H31 H 0.6680 0.1677 0.7491 0.071 Uiso 1 1 calc R U
C32 C 0.6733(4) 0.0919(3) 0.8419(2) 0.0551(10) Uani 1 1 d . .
H32 H 0.7728 0.0623 0.8476 0.066 Uiso 1 1 calc R U
C33 C 0.5931(4) 0.0698(3) 0.89306(19) 0.0479(9) Uani 1 1 d . .
C34 C 0.6562(4) 0.0032(4) 0.95351(19) 0.0545(10) Uani 1 1 d . .
H34 H 0.7553 -0.0250 0.9598 0.065 Uiso 1 1 calc R U
C35 C 0.5741(4) -0.0219(4) 1.00476(19) 0.0514(9) Uani 1 1 d . .
C36 C 0.6381(4) -0.0919(4) 1.06490(19) 0.0513(9) Uani 1 1 d . .
H36 H 0.7379 -0.1233 1.0708 0.062 Uiso 1 1 calc R U
C37 C 0.5573(4) -0.1153(3) 1.1152(2) 0.0538(10) Uani 1 1 d . .
C38 C 0.6189(4) -0.1826(4) 1.1753(2) 0.0541(10) Uani 1 1 d . .
H38 H 0.7187 -0.2148 1.1816 0.065 Uiso 1 1 calc R U
C39 C 0.5389(5) -0.2018(3) 1.2239(2) 0.0591(11) Uani 1 1 d . .
H39 H 0.5833 -0.2469 1.2636 0.071 Uiso 1 1 calc R U
C40 C 0.0674(4) 0.6980(4) 0.78776(17) 0.0505(9) Uani 1 1 d . .
H40 H 0.0827 0.7059 0.7437 0.061 Uiso 1 1 calc R U
C41 C 0.0561(3) 0.5905(4) 0.81841(17) 0.0474(9) Uani 1 1 d . .
H41 H 0.0628 0.5232 0.7957 0.057 Uiso 1 1 calc R U
C42 C 0.0341(3) 0.5761(3) 0.88504(15) 0.0379(7) Uani 1 1 d . .
C43 C 0.0257(3) 0.4628(3) 0.91788(16) 0.0395(7) Uani 1 1 d . .
H43 H 0.0334 0.3949 0.8954 0.047 Uiso 1 1 calc R U
C44 C 0.0061(3) 0.4475(3) 0.98316(15) 0.0353(7) Uani 1 1 d . .
C45 C -0.0030(3) 0.3345(3) 1.01691(16) 0.0385(7) Uani 1 1 d . .
H45 H 0.0047 0.2658 0.9950 0.046 Uiso 1 1 calc R U
C46 C -0.0228(3) 0.3213(3) 1.08137(16) 0.0392(7) Uani 1 1 d . .
C47 C -0.0344(3) 0.2082(3) 1.11642(18) 0.0460(8) Uani 1 1 d . .
H47 H -0.0264 0.1379 1.0956 0.055 Uiso 1 1 calc R U
C48 C -0.0569(3) 0.2010(4) 1.17970(17) 0.0480(9) Uani 1 1 d . .
H48 H -0.0657 0.1259 1.2022 0.058 Uiso 1 1 calc R U
P1 P 0.17150(8) 0.89109(7) 0.62066(3) 0.0291(2) Uani 1 1 d . .
F1 F 0.02299(19) 0.9179(2) 0.65416(10) 0.0521(5) Uani 1 1 d . .
F2 F 0.3213(2) 0.8656(2) 0.58829(9) 0.0481(5) Uani 1 1 d . .
F3 F 0.1453(2) 1.03793(18) 0.62728(9) 0.0462(5) Uani 1 1 d . .
F4 F 0.0931(2) 0.94527(19) 0.55387(9) 0.0492(5) Uani 1 1 d . .
F5 F 0.2004(2) 0.74388(18) 0.61470(9) 0.0488(5) Uani 1 1 d . .
F6 F 0.25080(18) 0.83695(17) 0.68813(8) 0.0369(4) Uani 1 1 d . .
P2 P 0.09242(8) 0.44697(9) 0.65670(5) 0.0419(2) Uani 1 1 d . .
F7 F 0.1525(2) 0.4795(2) 0.59023(10) 0.0524(5) Uani 1 1 d . .
F8 F 0.0309(2) 0.4124(2) 0.72416(11) 0.0610(6) Uani 1 1 d . .
F9 F -0.0136(2) 0.6012(2) 0.65653(11) 0.0559(6) Uani 1 1 d . .
F10 F -0.0299(2) 0.4309(3) 0.62361(13) 0.0711(7) Uani 1 1 d . .
F11 F 0.1958(2) 0.2922(2) 0.65765(12) 0.0597(6) Uani 1 1 d . .
F12 F 0.21131(19) 0.4637(2) 0.69136(10) 0.0486(5) Uani 1 1 d . .
N3 N 1.0127(4) 0.1564(5) 0.8685(2) 0.0836(13) Uani 1 1 d . .
C49 C 1.0106(4) 0.1525(4) 0.8160(2) 0.0600(11) Uani 1 1 d . .
C50 C 1.0040(6) 0.1490(5) 0.7499(2) 0.0767(14) Uani 1 1 d . .
H50A H 0.9163 0.1443 0.7405 0.115 Uiso 1 1 calc R U
H50B H 1.0871 0.0707 0.7386 0.115 Uiso 1 1 calc R U
H50C H 1.0042 0.2297 0.7256 0.115 Uiso 1 1 calc R U
N4 N 0.2987(3) 0.2203(3) 0.47600(13) 0.0418(7) Uani 1 1 d . .
C51 C 0.1828(4) 0.2442(3) 0.48721(14) 0.0353(7) Uani 1 1 d . .
C52 C 0.0360(4) 0.2712(4) 0.50176(18) 0.0492(9) Uani 1 1 d . .
H52A H 0.0339 0.2120 0.5400 0.074 Uiso 1 1 calc R U
H52B H -0.0067 0.2557 0.4667 0.074 Uiso 1 1 calc R U
H52C H -0.0185 0.3640 0.5084 0.074 Uiso 1 1 calc R U

loop_
_atom_site_aniso_label
_atom_site_aniso_U_11
_atom_site_aniso_U_22
_atom_site_aniso_U_33
_atom_site_aniso_U_23
_atom_site_aniso_U_13
_atom_site_aniso_U_12
N1 0.0284(12) 0.0248(12) 0.0222(11) -0.0054(9) 0.0025(9) -0.0117(10)
N2 0.0253(12) 0.0256(12) 0.0238(12) -0.0040(9) 0.0033(9) -0.0110(9)
C1 0.0253(14) 0.0334(15) 0.0291(15) -0.0090(12) 0.0051(11) -0.0130(12)
C2 0.0269(15) 0.0296(15) 0.0270(15) -0.0047(12) 0.0002(11) -0.0104(12)
C3 0.0266(14) 0.0238(14) 0.0259(14) -0.0061(11) 0.0022(11) -0.0121(11)
C4 0.0252(14) 0.0335(15) 0.0271(15) -0.0043(12) 0.0033(11) -0.0156(12)
C5 0.0265(15) 0.0301(15) 0.0280(15) -0.0043(12) 0.0000(11) -0.0122(12)
C6 0.0270(14) 0.0219(13) 0.0249(14) -0.0060(11) 0.0019(11) -0.0105(11)
C7 0.0239(14) 0.0312(15) 0.0286(15) -0.0055(12) 0.0039(11) -0.0144(12)
C8 0.0262(14) 0.0307(15) 0.0266(15) -0.0047(12) -0.0005(11) -0.0131(12)
C9 0.0251(14) 0.0258(14) 0.0249(14) -0.0069(11) 0.0014(11) -0.0103(11)
C10 0.0263(14) 0.0318(15) 0.0277(15) -0.0029(12) 0.0020(11) -0.0161(12)
C11 0.0267(14) 0.0310(15) 0.0248(14) -0.0038(11) -0.0022(11) -0.0135(12)
C12 0.0271(14) 0.0273(14) 0.0230(14) -0.0058(11) 0.0023(11) -0.0130(11)
C13 0.0245(14) 0.0342(15) 0.0284(15) -0.0055(12) 0.0042(11) -0.0133(12)
C14 0.0243(14) 0.0306(15) 0.0271(15) -0.0027(12) 0.0001(11) -0.0097(12)
C15 0.0253(14) 0.0261(14) 0.0247(14) -0.0064(11) 0.0018(11) -0.0105(11)
C16 0.0229(14) 0.0330(15) 0.0261(14) -0.0063(12) 0.0054(11) -0.0115(12)
C17 0.0243(14) 0.0320(15) 0.0288(15) -0.0034(12) -0.0028(11) -0.0089(12)
C18 0.0240(14) 0.0232(13) 0.0267(14) -0.0079(11) 0.0029(11) -0.0080(11)
C19 0.0220(14) 0.0300(15) 0.0288(15) -0.0057(12) 0.0037(11) -0.0120(11)
C20 0.0224(14) 0.0278(14) 0.0273(15) -0.0033(11) 0.0002(11) -0.0097(11)
C21 0.0242(14) 0.0296(15) 0.0313(15) -0.0080(12) 0.0044(11) -0.0135(12)
C22 0.0239(14) 0.0305(15) 0.0276(15) -0.0077(12) 0.0024(11) -0.0115(12)
C23 0.0319(15) 0.0317(15) 0.0217(14) -0.0017(11) 0.0041(11) -0.0152(12)
C24 0.0293(15) 0.0292(15) 0.0200(13) -0.0003(11) 0.0050(11) -0.0136(12)
C25 0.0264(14) 0.0306(15) 0.0249(14) -0.0019(12) 0.0000(11) -0.0079(12)
C26 0.0257(14) 0.0342(16) 0.0250(14) -0.0035(12) 0.0006(11) -0.0132(12)
C27 0.0299(15) 0.0311(15) 0.0187(13) -0.0014(11) 0.0049(11) -0.0144(12)
C28 0.0233(14) 0.0323(16) 0.0367(16) -0.0067(13) 0.0076(12) -0.0089(12)
C29 0.0232(14) 0.0380(16) 0.0358(16) -0.0076(13) 0.0050(12) -0.0159(13)
C30 0.0313(15) 0.0313(15) 0.0217(14) -0.0040(11) 0.0060(11) -0.0146(12)
C31 0.068(3) 0.0364(19) 0.074(3) -0.0147(18) -0.009(2) -0.0208(18)
C32 0.053(2) 0.0346(19) 0.075(3) -0.0123(18) -0.019(2) -0.0131(16)
C33 0.046(2) 0.0327(18) 0.064(2) -0.0170(16) -0.0085(17) -0.0123(15)
C34 0.050(2) 0.047(2) 0.063(2) -0.0172(18) -0.0084(18) -0.0150(17)
C35 0.048(2) 0.043(2) 0.062(2) -0.0181(17) -0.0068(17) -0.0140(16)
C36 0.0394(19) 0.050(2) 0.062(2) -0.0230(18) -0.0062(17) -0.0116(16)
C37 0.050(2) 0.0338(18) 0.072(3) -0.0214(18) -0.0197(19) -0.0073(16)
C38 0.049(2) 0.045(2) 0.064(3) -0.0170(18) -0.0109(19) -0.0124(17)
C39 0.066(3) 0.0307(18) 0.075(3) -0.0140(18) -0.029(2) -0.0106(17)
C40 0.0329(18) 0.063(2) 0.0413(19) 0.0085(18) 0.0012(14) -0.0144(17)
C41 0.0305(17) 0.062(2) 0.0422(19) -0.0056(17) -0.0006(14) -0.0143(16)
C42 0.0217(15) 0.0456(19) 0.0398(18) -0.0001(14) -0.0023(12) -0.0111(13)
C43 0.0296(16) 0.0441(18) 0.0412(18) -0.0082(15) -0.0009(13) -0.0126(14)
C44 0.0245(15) 0.0407(17) 0.0366(17) -0.0047(13) -0.0012(12) -0.0111(13)
C45 0.0269(16) 0.0386(17) 0.0475(19) -0.0074(14) -0.0012(13) -0.0119(13)
C46 0.0221(15) 0.0438(18) 0.0463(19) -0.0026(15) -0.0017(13) -0.0111(13)
C47 0.0273(16) 0.0419(19) 0.060(2) 0.0014(16) -0.0016(15) -0.0107(14)
C48 0.0303(17) 0.052(2) 0.050(2) 0.0086(17) -0.0012(15) -0.0133(15)
P1 0.0271(4) 0.0309(4) 0.0259(4) -0.0030(3) -0.0035(3) -0.0101(3)
F1 0.0287(10) 0.0643(13) 0.0585(13) -0.0029(10) 0.0027(9) -0.0190(9)
F2 0.0397(11) 0.0592(12) 0.0375(10) -0.0022(9) 0.0080(8) -0.0177(9)
F3 0.0534(12) 0.0347(10) 0.0463(11) -0.0046(8) -0.0067(9) -0.0156(9)
F4 0.0546(12) 0.0460(11) 0.0367(10) -0.0006(8) -0.0203(9) -0.0128(9)
F5 0.0552(12) 0.0360(10) 0.0532(12) -0.0052(9) -0.0205(9) -0.0165(9)
F6 0.0406(10) 0.0446(10) 0.0265(9) 0.0017(7) -0.0081(7) -0.0214(8)
P2 0.0261(4) 0.0411(5) 0.0604(6) -0.0149(4) 0.0030(4) -0.0145(4)
F7 0.0422(11) 0.0528(12) 0.0550(13) -0.0108(10) 0.0030(9) -0.0143(9)
F8 0.0521(13) 0.0673(14) 0.0760(16) -0.0180(12) 0.0168(11) -0.0372(11)
F9 0.0384(11) 0.0490(12) 0.0705(14) -0.0203(10) -0.0029(10) -0.0069(9)
F10 0.0401(12) 0.0883(17) 0.1004(19) -0.0450(15) 0.0034(12) -0.0324(12)
F11 0.0504(12) 0.0407(11) 0.0859(16) -0.0151(11) 0.0114(11) -0.0180(10)
F12 0.0332(10) 0.0558(12) 0.0604(13) -0.0044(10) -0.0035(9) -0.0241(9)
N3 0.051(2) 0.122(4) 0.085(3) -0.046(3) 0.010(2) -0.036(2)
C49 0.052(2) 0.059(2) 0.076(3) -0.030(2) 0.015(2) -0.0255(19)
C50 0.113(4) 0.057(3) 0.070(3) -0.017(2) 0.022(3) -0.048(3)
N4 0.0430(18) 0.0451(16) 0.0428(16) -0.0119(13) 0.0008(13) -0.0227(13)
C51 0.044(2) 0.0330(16) 0.0295(16) -0.0052(13) -0.0023(13) -0.0177(14)
C52 0.0411(19) 0.047(2) 0.051(2) 0.0009(16) 0.0061(16) -0.0163(16)

loop_
_atom_type_symbol
_atom_type_description
_atom_type_scat_dispersion_real
_atom_type_scat_dispersion_imag
_atom_type_scat_source
C C 0.0181 0.0091 'International Tables Vol C Tables 4.2.6.8 and 6.1.1.4'
H H 0.0000 0.0000 'International Tables Vol C Tables 4.2.6.8 and 6.1.1.4'
F F 0.0727 0.0534 'International Tables Vol C Tables 4.2.6.8 and 6.1.1.4'
N N 0.0311 0.0180 'International Tables Vol C Tables 4.2.6.8 and 6.1.1.4'
P P 0.2955 0.4335 'International Tables Vol C Tables 4.2.6.8 and 6.1.1.4'

loop_
_geom_angle_atom_site_label_1
_geom_angle_atom_site_label_2
_geom_angle_atom_site_label_3
_geom_angle
_geom_angle_site_symmetry_1
_geom_angle_site_symmetry_3
C1 N1 C30 120.3(2) . 2_657
C5 N1 C1 120.1(2) . .
C5 N1 C30 119.4(2) . 2_657
C20 N2 C21 120.2(2) . .
C20 N2 C23 118.3(2) . .
C21 N2 C23 121.2(2) . .
N1 C1 H1 119.5 . .
N1 C1 C2 120.9(3) . .
C2 C1 H1 119.5 . .
C1 C2 H2 119.7 . .
C1 C2 C3 120.7(3) . .
C3 C2 H2 119.7 . .
C2 C3 C6 121.6(2) . .
C4 C3 C2 116.6(3) . .
C4 C3 C6 121.8(2) . .
C3 C4 H4 119.6 . .
C5 C4 C3 120.9(3) . .
C5 C4 H4 119.6 . .
N1 C5 C4 120.8(3) . .
N1 C5 H5 119.6 . .
C4 C5 H5 119.6 . .
C7 C6 C3 121.0(2) . .
C7 C6 C11 117.7(2) . .
C11 C6 C3 121.3(2) . .
C6 C7 H7 119.5 . .
C8 C7 C6 121.1(3) . .
C8 C7 H7 119.5 . .
C7 C8 H8 119.4 . .
C7 C8 C9 121.3(3) . .
C9 C8 H8 119.4 . .
C8 C9 C10 117.6(3) . .
C8 C9 C12 120.9(2) . .
C10 C9 C12 121.5(2) . .
C9 C10 H10 119.4 . .
C11 C10 C9 121.2(3) . .
C11 C10 H10 119.4 . .
C6 C11 H11 119.4 . .
C10 C11 C6 121.2(3) . .
C10 C11 H11 119.4 . .
C13 C12 C9 120.4(2) . .
C17 C12 C9 121.8(2) . .
C17 C12 C13 117.8(3) . .
C12 C13 H13 119.5 . .
C14 C13 C12 121.0(3) . .
C14 C13 H13 119.5 . .
C13 C14 H14 119.5 . .
C13 C14 C15 121.1(3) . .
C15 C14 H14 119.5 . .
C14 C15 C18 119.7(2) . .
C16 C15 C14 118.0(3) . .
C16 C15 C18 122.3(2) . .
C15 C16 H16 119.6 . .
C17 C16 C15 120.8(3) . .
C17 C16 H16 119.6 . .
C12 C17 H17 119.4 . .
C16 C17 C12 121.3(3) . .
C16 C17 H17 119.4 . .
C19 C18 C15 120.5(2) . .
C22 C18 C15 123.2(2) . .
C22 C18 C19 116.3(3) . .
C18 C19 H19 119.4 . .
C20 C19 C18 121.2(3) . .
C20 C19 H19 119.4 . .
N2 C20 C19 120.8(3) . .
N2 C20 H20 119.6 . .
C19 C20 H20 119.6 . .
N2 C21 H21 119.7 . .
N2 C21 C22 120.7(3) . .
C22 C21 H21 119.7 . .
C18 C22 H22 119.6 . .
C21 C22 C18 120.8(3) . .
C21 C22 H22 119.6 . .
N2 C23 H23A 110.1 . .
N2 C23 H23B 110.1 . .
N2 C23 C24 108.2(2) . .
H23A C23 H23B 108.4 . .
C24 C23 H23A 110.1 . .
C24 C23 H23B 110.1 . .
C25 C24 C23 121.0(3) . .
C25 C24 C29 118.6(3) . .
C29 C24 C23 120.2(3) . .
C24 C25 H25 119.7 . .
C24 C25 C26 120.5(3) . .
C26 C25 H25 119.7 . .
C25 C26 H26 119.8 . .
C25 C26 C27 120.3(3) . .
C27 C26 H26 119.8 . .
C26 C27 C30 120.7(3) . .
C28 C27 C26 119.1(3) . .
C28 C27 C30 120.1(3) . .
C27 C28 H28 119.8 . .
C29 C28 C27 120.4(3) . .
C29 C28 H28 119.8 . .
C24 C29 H29 119.5 . .
C28 C29 C24 121.0(3) . .
C28 C29 H29 119.5 . .
N1 C30 C27 109.2(2) 2_657 .
N1 C30 H30A 109.8 2_657 .
N1 C30 H30B 109.8 2_657 .
C27 C30 H30A 109.8 . .
C27 C30 H30B 109.8 . .
H30A C30 H30B 108.3 . .
C32 C31 H31 120.8 . .
C32 C31 C39 118.3(4) . 2_657
C39 C31 H31 120.8 2_657 .
C31 C32 H32 119.1 . .
C31 C32 C33 121.9(4) . .
C33 C32 H32 119.1 . .
C32 C33 C34 122.2(3) . .
C32 C33 C37 119.2(4) . 2_657
C34 C33 C37 118.5(4) . 2_657
C33 C34 H34 119.2 . .
C33 C34 C35 121.7(4) . .
C35 C34 H34 119.2 . .
C34 C35 C36 121.7(4) . .
C35 C35 C34 118.9(5) 2_657 .
C35 C35 C36 119.4(5) 2_657 .
C35 C36 H36 119.2 . .
C37 C36 C35 121.6(3) . .
C37 C36 H36 119.2 . .
C36 C37 C33 119.9(4) . 2_657
C36 C37 C38 122.2(4) . .
C38 C37 C33 118.0(4) . 2_657
C37 C38 H38 119.2 . .
C39 C38 C37 121.5(4) . .
C39 C38 H38 119.2 . .
C31 C39 H39 119.5 2_657 .
C38 C39 C31 121.1(4) . 2_657
C38 C39 H39 119.5 . .
C41 C40 H40 119.7 . .
C41 C40 C48 120.6(3) . 2_567
C48 C40 H40 119.7 2_567 .
C40 C41 H41 119.7 . .
C40 C41 C42 120.7(4) . .
C42 C41 H41 119.7 . .
C43 C42 C41 121.3(3) . .
C43 C42 C46 119.5(3) . 2_567
C46 C42 C41 119.2(3) 2_567 .
C42 C43 H43 119.2 . .
C42 C43 C44 121.5(3) . .
C44 C43 H43 119.2 . .
C43 C44 C44 118.6(4) . 2_567
C43 C44 C45 122.3(3) . .
C45 C44 C44 119.1(4) . 2_567
C44 C45 H45 119.3 . .
C46 C45 C44 121.5(3) . .
C46 C45 H45 119.3 . .
C42 C46 C47 117.9(3) 2_567 .
C45 C46 C42 119.8(3) . 2_567
C45 C46 C47 122.3(3) . .
C46 C47 H47 119.9 . .
C48 C47 C46 120.1(4) . .
C48 C47 H47 119.9 . .
C40 C48 H48 119.2 2_567 .
C47 C48 C40 121.6(3) . 2_567
C47 C48 H48 119.2 . .
F1 P1 F2 178.71(12) . .
F1 P1 F3 89.65(11) . .
F1 P1 F6 89.79(10) . .
F2 P1 F6 89.25(10) . .
F3 P1 F2 89.48(11) . .
F3 P1 F6 89.53(10) . .
F4 P1 F1 90.28(11) . .
F4 P1 F2 90.67(11) . .
F4 P1 F3 90.22(10) . .
F4 P1 F5 90.62(10) . .
F4 P1 F6 179.74(11) . .
F5 P1 F1 90.98(12) . .
F5 P1 F2 89.88(12) . .
F5 P1 F3 178.94(11) . .
F5 P1 F6 89.63(10) . .
F7 P2 F8 179.31(12) . .
F7 P2 F9 91.15(12) . .
F7 P2 F10 90.73(13) . .
F7 P2 F11 89.86(12) . .
F7 P2 F12 90.80(11) . .
F9 P2 F8 89.30(12) . .
F10 P2 F8 88.76(14) . .
F10 P2 F9 89.36(13) . .
F11 P2 F8 89.68(13) . .
F11 P2 F9 178.79(13) . .
F11 P2 F10 89.96(13) . .
F12 P2 F8 89.72(12) . .
F12 P2 F9 89.98(11) . .
F12 P2 F10 178.35(13) . .
F12 P2 F11 90.68(12) . .
N3 C49 C50 178.5(5) . .
C49 C50 H50A 109.5 . .
C49 C50 H50B 109.5 . .
C49 C50 H50C 109.5 . .
H50A C50 H50B 109.5 . .
H50A C50 H50C 109.5 . .
H50B C50 H50C 109.5 . .
N4 C51 C52 178.6(3) . .
C51 C52 H52A 109.5 . .
C51 C52 H52B 109.5 . .
C51 C52 H52C 109.5 . .
H52A C52 H52B 109.5 . .
H52A C52 H52C 109.5 . .
H52B C52 H52C 109.5 . .

loop_
_geom_bond_atom_site_label_1
_geom_bond_atom_site_label_2
_geom_bond_distance
_geom_bond_site_symmetry_2
N1 C1 1.349(4) .
N1 C5 1.344(4) .
N1 C30 1.498(3) 2_657
N2 C20 1.349(4) .
N2 C21 1.349(4) .
N2 C23 1.504(3) .
C1 H1 0.9500 .
C1 C2 1.367(4) .
C2 H2 0.9500 .
C2 C3 1.398(4) .
C3 C4 1.396(4) .
C3 C6 1.479(4) .
C4 H4 0.9500 .
C4 C5 1.370(4) .
C5 H5 0.9500 .
C6 C7 1.395(4) .
C6 C11 1.401(4) .
C7 H7 0.9500 .
C7 C8 1.386(4) .
C8 H8 0.9500 .
C8 C9 1.398(4) .
C9 C10 1.400(4) .
C9 C12 1.486(4) .
C10 H10 0.9500 .
C10 C11 1.381(4) .
C11 H11 0.9500 .
C12 C13 1.398(4) .
C12 C17 1.396(4) .
C13 H13 0.9500 .
C13 C14 1.380(4) .
C14 H14 0.9500 .
C14 C15 1.399(4) .
C15 C16 1.395(4) .
C15 C18 1.474(4) .
C16 H16 0.9500 .
C16 C17 1.385(4) .
C17 H17 0.9500 .
C18 C19 1.404(4) .
C18 C22 1.399(4) .
C19 H19 0.9500 .
C19 C20 1.363(4) .
C20 H20 0.9500 .
C21 H21 0.9500 .
C21 C22 1.375(4) .
C22 H22 0.9500 .
C23 H23A 0.9900 .
C23 H23B 0.9900 .
C23 C24 1.504(4) .
C24 C25 1.388(4) .
C24 C29 1.398(4) .
C25 H25 0.9500 .
C25 C26 1.388(4) .
C26 H26 0.9500 .
C26 C27 1.394(4) .
C27 C28 1.389(4) .
C27 C30 1.507(4) .
C28 H28 0.9500 .
C28 C29 1.375(4) .
C29 H29 0.9500 .
C30 N1 1.498(3) 2_657
C30 H30A 0.9900 .
C30 H30B 0.9900 .
C31 H31 0.9500 .
C31 C32 1.378(6) .
C31 C39 1.434(6) 2_657
C32 H32 0.9500 .
C32 C33 1.403(6) .
C33 C34 1.428(5) .
C33 C37 1.434(5) 2_657
C34 H34 0.9500 .
C34 C35 1.428(6) .
C35 C35 1.419(7) 2_657
C35 C36 1.432(6) .
C36 H36 0.9500 .
C36 C37 1.399(6) .
C37 C33 1.434(5) 2_657
C37 C38 1.419(6) .
C38 H38 0.9500 .
C38 C39 1.351(6) .
C39 C31 1.434(6) 2_657
C39 H39 0.9500 .
C40 H40 0.9500 .
C40 C41 1.342(5) .
C40 C48 1.403(6) 2_567
C41 H41 0.9500 .
C41 C42 1.434(5) .
C42 C43 1.401(5) .
C42 C46 1.431(5) 2_567
C43 H43 0.9500 .
C43 C44 1.403(5) .
C44 C44 1.455(6) 2_567
C44 C45 1.407(5) .
C45 H45 0.9500 .
C45 C46 1.385(5) .
C46 C42 1.431(5) 2_567
C46 C47 1.432(5) .
C47 H47 0.9500 .
C47 C48 1.365(5) .
C48 C40 1.403(6) 2_567
C48 H48 0.9500 .
P1 F1 1.595(2) .
P1 F2 1.5989(19) .
P1 F3 1.5975(19) .
P1 F4 1.5894(18) .
P1 F5 1.5897(19) .
P1 F6 1.6059(17) .
P2 F7 1.583(2) .
P2 F8 1.614(2) .
P2 F9 1.601(2) .
P2 F10 1.598(2) .
P2 F11 1.598(2) .
P2 F12 1.589(2) .
N3 C49 1.141(6) .
C49 C50 1.439(7) .
C50 H50A 0.9800 .
C50 H50B 0.9800 .
C50 H50C 0.9800 .
N4 C51 1.139(4) .
C51 C52 1.452(5) .
C52 H52A 0.9800 .
C52 H52B 0.9800 .
C52 H52C 0.9800 .

loop_
_geom_torsion_atom_site_label_1
_geom_torsion_atom_site_label_2
_geom_torsion_atom_site_label_3
_geom_torsion_atom_site_label_4
_geom_torsion
_geom_torsion_site_symmetry_1
_geom_torsion_site_symmetry_4
N1 C1 C2 C3 0.6(4) . .
N2 C21 C22 C18 0.8(4) . .
N2 C23 C24 C25 94.3(3) . .
N2 C23 C24 C29 -81.8(3) . .
C1 N1 C5 C4 -2.7(4) . .
C1 C2 C3 C4 -2.9(4) . .
C1 C2 C3 C6 174.9(3) . .
C2 C3 C4 C5 2.4(4) . .
C2 C3 C6 C7 -24.6(4) . .
C2 C3 C6 C11 157.6(3) . .
C3 C4 C5 N1 0.3(4) . .
C3 C6 C7 C8 -177.6(2) . .
C3 C6 C11 C10 177.8(2) . .
C4 C3 C6 C7 153.0(3) . .
C4 C3 C6 C11 -24.7(4) . .
C5 N1 C1 C2 2.2(4) . .
C6 C3 C4 C5 -175.3(2) . .
C6 C7 C8 C9 -0.5(4) . .
C7 C6 C11 C10 0.0(4) . .
C7 C8 C9 C10 0.5(4) . .
C7 C8 C9 C12 -179.9(2) . .
C8 C9 C10 C11 -0.3(4) . .
C8 C9 C12 C13 26.7(4) . .
C8 C9 C12 C17 -153.8(3) . .
C9 C10 C11 C6 0.1(4) . .
C9 C12 C13 C14 -178.7(3) . .
C9 C12 C17 C16 179.4(3) . .
C10 C9 C12 C13 -153.8(3) . .
C10 C9 C12 C17 25.7(4) . .
C11 C6 C7 C8 0.2(4) . .
C12 C9 C10 C11 -179.9(3) . .
C12 C13 C14 C15 -0.8(4) . .
C13 C12 C17 C16 -1.1(4) . .
C13 C14 C15 C16 -0.8(4) . .
C13 C14 C15 C18 176.8(3) . .
C14 C15 C16 C17 1.5(4) . .
C14 C15 C18 C19 -25.7(4) . .
C14 C15 C18 C22 155.4(3) . .
C15 C16 C17 C12 -0.6(4) . .
C15 C18 C19 C20 -176.9(3) . .
C15 C18 C22 C21 176.1(2) . .
C16 C15 C18 C19 151.8(3) . .
C16 C15 C18 C22 -27.1(4) . .
C17 C12 C13 C14 1.8(4) . .
C18 C15 C16 C17 -176.0(3) . .
C18 C19 C20 N2 0.7(4) . .
C19 C18 C22 C21 -2.8(4) . .
C20 N2 C21 C22 2.0(4) . .
C20 N2 C23 C24 -67.5(3) . .
C21 N2 C20 C19 -2.8(4) . .
C21 N2 C23 C24 106.2(3) . .
C22 C18 C19 C20 2.1(4) . .
C23 N2 C20 C19 170.9(2) . .
C23 N2 C21 C22 -171.5(2) . .
C23 C24 C25 C26 -173.8(2) . .
C23 C24 C29 C28 174.2(3) . .
C24 C25 C26 C27 -0.5(4) . .
C25 C24 C29 C28 -2.1(4) . .
C25 C26 C27 C28 -1.8(4) . .
C25 C26 C27 C30 174.9(2) . .
C26 C27 C28 C29 2.2(4) . .
C26 C27 C30 N1 -92.0(3) . 2_657
C27 C28 C29 C24 -0.2(4) . .
C28 C27 C30 N1 84.6(3) . 2_657
C29 C24 C25 C26 2.4(4) . .
C30 N1 C1 C2 -172.4(3) 2_657 .
C30 N1 C5 C4 172.0(2) 2_657 .
C30 C27 C28 C29 -174.5(3) . .
C31 C32 C33 C34 179.4(3) . .
C31 C32 C33 C37 -0.6(5) . 2_657
C32 C33 C34 C35 -178.2(3) . .
C33 C34 C35 C35 -0.6(6) . 2_657
C33 C34 C35 C36 178.2(3) . .
C33 C37 C38 C39 -1.1(5) 2_657 .
C34 C35 C36 C37 179.4(3) . .
C35 C35 C36 C37 -1.8(6) 2_657 .
C35 C36 C37 C33 0.6(5) . 2_657
C35 C36 C37 C38 -178.9(3) . .
C36 C37 C38 C39 178.5(3) . .
C37 C33 C34 C35 1.8(5) 2_657 .
C37 C38 C39 C31 0.2(5) . 2_657
C39 C31 C32 C33 1.4(5) 2_657 .
C40 C41 C42 C43 -178.4(3) . .
C40 C41 C42 C46 0.6(5) . 2_567
C41 C42 C43 C44 179.1(3) . .
C42 C43 C44 C44 0.2(5) . 2_567
C42 C43 C44 C45 179.8(3) . .
C42 C46 C47 C48 0.7(4) 2_567 .
C43 C44 C45 C46 -179.8(3) . .
C44 C44 C45 C46 -0.1(5) 2_567 .
C44 C45 C46 C42 -0.2(5) . 2_567
C44 C45 C46 C47 179.1(3) . .
C45 C46 C47 C48 -178.6(3) . .
C46 C42 C43 C44 0.1(5) 2_567 .
C46 C47 C48 C40 -0.9(5) . 2_567
C48 C40 C41 C42 -0.4(5) 2_567 .
